data_1100275
loop_
_publ_author_name
'Tietze, Lutz-F.'
'Gl\"usenkamp, Karl-Heinz'
'Harms, Klaus'
'Remberg, Gert'
'Sheldrick, George M.'

_publ_section_title
;
 Diels-alder reactions of malondialdehyde derivatives with reversed
 electron demand; an easy approach to structurally unique carbohydrates
 and compounds of the thromboxane type
;
_journal_coden_ASTM TELEAY
_journal_issue 11
_journal_name_full 'Tetrahedron Letters'
_journal_page_first 1147
_journal_page_last 1150
_journal_paper_doi 10.1016/S0040-4039(00)87045-8
_journal_volume 23
_journal_year 1982
_chemical_formula_sum 'C10 H14 O4'
_space_group_IT_number 14
_symmetry_cell_setting monoclinic
_symmetry_space_group_name_Hall '-P 2yn'
_symmetry_space_group_name_H-M 'P 1 21/n 1'
_cell_angle_alpha 90
_cell_angle_beta 104.36(5)
_cell_angle_gamma 90
_cell_formula_units_Z 4
_cell_length_a 12.799(5)
_cell_length_b 5.977(5)
_cell_length_c 13.083(6)
_cod_original_sg_symbol_H-M 'P 21/n'
_cod_database_code 1100275

loop_
_symmetry_equiv_pos_site_id
_symmetry_equiv_pos_as_xyz
1 x,y,z
2 1/2-x,1/2+y,1/2-z
3 -x,-y,-z
4 -1/2+x,-1/2-y,-1/2+z

loop_
_atom_site_label
_atom_site_type_symbol
_atom_site_fract_x
_atom_site_fract_y
_atom_site_fract_z
O1 O 0.77950 0.24740 1.07150
C2 C 0.87240 0.35520 1.09360
H2 H 0.93410 0.27610 1.13240
C3 C 0.88520 0.56900 1.06490
C4 C 0.79790 0.70210 0.99790
H4 H 0.78120 0.81800 1.04190
C41 C 0.70200 0.55200 0.95310
H41 H 0.64800 0.66480 0.93380
C5 C 0.70510 0.40800 0.85780
H5 H 0.68640 0.49450 0.79400
H5' H 0.77460 0.34450 0.86550
C6 C 0.62270 0.22380 0.85720
H6 H 0.64970 0.08180 0.84160
H6' H 0.55810 0.25690 0.80520
C7 C 0.60190 0.21940 0.96760
H7 H 0.61210 0.07150 0.99690
H7' H 0.53080 0.26860 0.96500
C71 C 0.68290 0.37980 1.03210
C8 C 0.98930 0.66630 1.10720
H8 H 1.04540 0.56950 1.14380
O9 O 1.01010 0.86340 1.09910
O10 O 0.82860 0.79810 0.90950
O11 O 0.65740 0.48850 1.11690
C12 C 0.63420 0.34340 1.19530
H12 H 0.61630 0.44070 1.24670
H12' H 0.69750 0.26120 1.22740
H121 H 0.57680 0.24080 1.16930
H13 H 0.87780 0.89230 0.93630

loop_
_atom_type_symbol
_atom_type_radius_bond
C 0.68
H 0.23
O 0.68
